data_2206260
loop_
_publ_author_name
'Prabodhika Mallikaratchy'
'Richard E. Norman'
'Frank R. Fronczek'
'Thomas Junk'

_publ_section_title
(\m-Diazenediyldiphenyl-\k^2^<i>C</i>^2^,<i>N</i>^2^:\k^2^<i>C</i>^2'^,<i>N</i>^1^)bis[(3,5-dimethylphenyl)tellurium(II)]
_journal_issue 7
_journal_name_full 'Acta Crystallographica Section E'
_journal_page_first m1370
_journal_page_last m1372
_journal_paper_doi 10.1107/S1600536805018659
_journal_volume 61
_journal_year 2005
_chemical_formula_iupac 'C28 H26 N2 Te2'
_chemical_formula_moiety 'C28 H26 N2 Te2'
_chemical_formula_sum 'C28 H26 N2 Te2'
_chemical_formula_weight 645.71
_chemical_name_common
;
2,2'-Bis-(3,5-dimethylphenyltellura)azobenzene
;
_chemical_name_systematic
;
(\m-Diazenediyldiphenyl-\k^2^C^2^,N^2^:\k^2^C^2'^,N^1^)bis(3,5-
dimethylphenyl)ditellurium(II)
;
_space_group_IT_number 2
_symmetry_cell_setting triclinic
_symmetry_space_group_name_Hall '-P 1'
_symmetry_space_group_name_H-M 'P -1'
_atom_sites_solution_hydrogens geom
_atom_sites_solution_primary direct
_atom_sites_solution_secondary difmap
_audit_creation_method SHELXL97
_cell_angle_alpha 97.762(10)
_cell_angle_beta 91.487(10)
_cell_angle_gamma 106.146(15)
_cell_formula_units_Z 1
_cell_length_a 5.8988(10)
_cell_length_b 7.935(2)
_cell_length_c 13.903(4)
_cell_measurement_reflns_used 3604
_cell_measurement_temperature 105
_cell_measurement_theta_max 30.5
_cell_measurement_theta_min 2.5
_cell_volume 618.0(3)
_computing_cell_refinement 'SCALEPACK (Otwinowski & Minor, 1997)'
_computing_data_collection 'COLLECT (Nonius, 2000)'
_computing_data_reduction 'SCALEPACK and DENZO (Otwinowski & Minor, 1997)'
_computing_molecular_graphics 'ORTEP-3 for Windows (Farrugia, 1997)'
_computing_publication_material SHELXL97
_computing_structure_refinement 'SHELXL97 (Sheldrick, 1997)'
_computing_structure_solution 'SIR97 (Altomare <i>et al.</i>, 1999)'
_diffrn_ambient_temperature 105
_diffrn_measured_fraction_theta_full 0.993
_diffrn_measured_fraction_theta_max 0.993
_diffrn_measurement_device 'Nonius KappaCCD (with Oxford Cryosystems Cryostream cooler)'
_diffrn_measurement_method '\w scans with \k offsets'
_diffrn_radiation_monochromator graphite
_diffrn_radiation_source 'fine-focus sealed tube'
_diffrn_radiation_type MoK\a
_diffrn_radiation_wavelength 0.71073
_diffrn_reflns_av_R_equivalents 0.021
_diffrn_reflns_av_sigmaI/netI 0.0347
_diffrn_reflns_limit_h_max 8
_diffrn_reflns_limit_h_min -8
_diffrn_reflns_limit_k_max 11
_diffrn_reflns_limit_k_min -11
_diffrn_reflns_limit_l_max 19
_diffrn_reflns_limit_l_min -19
_diffrn_reflns_number 18111
_diffrn_reflns_theta_full 30.5
_diffrn_reflns_theta_max 30.5
_diffrn_reflns_theta_min 2.7
_diffrn_standards_decay_% <2
_diffrn_standards_number 0
_exptl_absorpt_coefficient_mu 2.378
_exptl_absorpt_correction_T_max 0.890
_exptl_absorpt_correction_T_min 0.669
_exptl_absorpt_correction_type multi-scan
_exptl_absorpt_process_details '(SCALEPACK; Otwinowski & Minor, 1997)'
_exptl_crystal_colour red-orange
_exptl_crystal_density_diffrn 1.735
_exptl_crystal_density_method 'not measured'
_exptl_crystal_description 'lath fragment'
_exptl_crystal_F_000 312
_exptl_crystal_size_max 0.22
_exptl_crystal_size_mid 0.17
_exptl_crystal_size_min 0.05
_refine_diff_density_max 1.19
_refine_diff_density_min -0.90
_refine_ls_extinction_method none
_refine_ls_goodness_of_fit_ref 1.035
_refine_ls_hydrogen_treatment constr
_refine_ls_matrix_type full
_refine_ls_number_parameters 147
_refine_ls_number_reflns 3761
_refine_ls_number_restraints 0
_refine_ls_restrained_S_all 1.035
_refine_ls_R_factor_all 0.032
_refine_ls_R_factor_gt 0.026
_refine_ls_shift/su_max 0.001
_refine_ls_shift/su_mean 0.000
_refine_ls_structure_factor_coef Fsqd
_refine_ls_weighting_details 'calc w = 1/[\s^2^(Fo^2^)+(0.0299P)^2^+0.3859P] where P = (Fo^2^+2Fc^2^)/3'
_refine_ls_weighting_scheme calc
_refine_ls_wR_factor_gt 0.059
_refine_ls_wR_factor_ref 0.062
_reflns_number_gt 3378
_reflns_number_total 3761
_reflns_threshold_expression I>2\s(I)
_cod_data_source_file om6247.cif
_cod_data_source_block I
_cod_depositor_comments
;
The following automatic conversions were performed:
'_symmetry_cell_setting' value 'Triclinic' changed to 'triclinic'
according to '/home/saulius/struct/CIF-dictionaries/cif_core.dic'
dictionary named 'cif_core.dic' version 2.4.1 from 2010-06-29.

Automatic conversion script
Id: cif_fix_enum 1527 2010-12-29 10:47:43Z saulius 

The following automatic conversions were performed:

'_symmetry_cell_setting' value 'Triclinic' changed to 'triclinic'
according to /home/saulius/struct/CIF-dictionaries/cif_core.dic
dictionary named 'cif_core.dic' version 2.4.1 from 2010-06-29.

Automatic conversion script
Id: cif_fix_values 1715 2011-07-08 13:25:40Z adriana 
;
_cod_database_code 2206260
_cod_database_fobs_code 2206260

loop_
_symmetry_equiv_pos_as_xyz
'x, y, z'
'-x, -y, -z'

loop_
_atom_site_label
_atom_site_fract_x
_atom_site_fract_y
_atom_site_fract_z
_atom_site_U_iso_or_equiv
_atom_site_adp_type
_atom_site_calc_flag
_atom_site_refinement_flags
_atom_site_occupancy
_atom_site_type_symbol
Te1 0.15494(2) 0.690710(18) 0.332048(10) 0.01958(5) Uani d . 1 Te
N1 0.0408(3) 0.4388(2) 0.51072(13) 0.0169(3) Uani d . 1 N
C1 0.2041(4) 0.3941(3) 0.44676(15) 0.0172(4) Uani d . 1 C
C2 0.2843(4) 0.4833(3) 0.36719(15) 0.0165(4) Uani d . 1 C
C3 0.4564(4) 0.4296(3) 0.31316(16) 0.0196(4) Uani d . 1 C
H3 0.5150 0.4879 0.2597 0.023 Uiso calc R 1 H
C4 0.5421(4) 0.2938(3) 0.33619(16) 0.0204(4) Uani d . 1 C
H4 0.6598 0.2610 0.2988 0.024 Uiso calc R 1 H
C5 0.4588(4) 0.2044(3) 0.41332(17) 0.0209(4) Uani d . 1 C
H5 0.5167 0.1097 0.4280 0.025 Uiso calc R 1 H
C6 0.2900(4) 0.2554(3) 0.46836(16) 0.0200(4) Uani d . 1 C
H6 0.2322 0.1954 0.5213 0.024 Uiso calc R 1 H
C7 0.3881(4) 0.7528(3) 0.21795(16) 0.0199(4) Uani d . 1 C
C8 0.3066(4) 0.6937(3) 0.12062(17) 0.0235(5) Uani d . 1 C
H8 0.1511 0.6169 0.1052 0.028 Uiso calc R 1 H
C9 0.4514(4) 0.7463(3) 0.04563(17) 0.0248(5) Uani d . 1 C
C10 0.6786(4) 0.8606(3) 0.07043(17) 0.0248(5) Uani d . 1 C
H10 0.7782 0.8971 0.0200 0.030 Uiso calc R 1 H
C11 0.7636(4) 0.9229(3) 0.16720(17) 0.0215(4) Uani d . 1 C
C12 0.6157(4) 0.8662(3) 0.24001(16) 0.0199(4) Uani d . 1 C
H12 0.6712 0.9059 0.3062 0.024 Uiso calc R 1 H
C13 0.3633(6) 0.6804(4) -0.05938(19) 0.0373(6) Uani d . 1 C
H13A 0.4595 0.7587 -0.1010 0.056 Uiso calc R 1 H
H13B 0.1978 0.6802 -0.0680 0.056 Uiso calc R 1 H
H13C 0.3754 0.5597 -0.0773 0.056 Uiso calc R 1 H
C14 1.0064(4) 1.0518(3) 0.19236(19) 0.0273(5) Uani d . 1 C
H14A 1.1244 1.0045 0.1586 0.041 Uiso calc R 1 H
H14B 1.0429 1.0687 0.2628 0.041 Uiso calc R 1 H
H14C 1.0094 1.1659 0.1720 0.041 Uiso calc R 1 H

loop_
_atom_site_aniso_label
_atom_site_aniso_U_11
_atom_site_aniso_U_22
_atom_site_aniso_U_33
_atom_site_aniso_U_12
_atom_site_aniso_U_13
_atom_site_aniso_U_23
Te1 0.01857(8) 0.02146(8) 0.02050(8) 0.00583(6) 0.00625(5) 0.00813(5)
N1 0.0146(8) 0.0170(8) 0.0171(8) 0.0006(6) 0.0033(6) 0.0035(6)
C1 0.0146(9) 0.0176(9) 0.0165(10) 0.0006(8) 0.0014(7) 0.0009(7)
C2 0.0151(9) 0.0162(9) 0.0157(9) 0.0007(7) 0.0010(7) 0.0024(7)
C3 0.0184(10) 0.0205(10) 0.0172(10) 0.0014(8) 0.0042(8) 0.0020(8)
C4 0.0190(10) 0.0193(10) 0.0207(10) 0.0037(8) 0.0033(8) -0.0010(8)
C5 0.0214(10) 0.0175(10) 0.0223(11) 0.0038(8) 0.0013(8) 0.0011(8)
C6 0.0214(10) 0.0191(10) 0.0184(10) 0.0035(8) 0.0019(8) 0.0036(8)
C7 0.0214(10) 0.0215(10) 0.0187(10) 0.0068(8) 0.0059(8) 0.0074(8)
C8 0.0235(11) 0.0220(11) 0.0223(11) 0.0015(9) 0.0012(8) 0.0052(8)
C9 0.0329(12) 0.0213(11) 0.0182(11) 0.0046(10) 0.0009(9) 0.0028(8)
C10 0.0281(12) 0.0262(11) 0.0196(11) 0.0046(10) 0.0088(9) 0.0069(9)
C11 0.0212(10) 0.0208(10) 0.0229(11) 0.0050(9) 0.0057(8) 0.0064(8)
C12 0.0229(10) 0.0206(10) 0.0172(10) 0.0068(8) 0.0024(8) 0.0051(8)
C13 0.0485(17) 0.0364(14) 0.0200(12) 0.0009(13) 0.0007(11) 0.0035(10)
C14 0.0202(11) 0.0284(12) 0.0314(13) 0.0018(10) 0.0044(9) 0.0082(10)

loop_
_atom_type_symbol
_atom_type_description
_atom_type_scat_dispersion_real
_atom_type_scat_dispersion_imag
_atom_type_scat_source
C C 0.0033 0.0016 'International Tables Vol C Tables 4.2.6.8 and 6.1.1.4'
H H 0.0000 0.0000 'International Tables Vol C Tables 4.2.6.8 and 6.1.1.4'
N N 0.0061 0.0033 'International Tables Vol C Tables 4.2.6.8 and 6.1.1.4'
Te Te -0.5308 1.6751 'International Tables Vol C Tables 4.2.6.8 and 6.1.1.4'

loop_
_geom_angle_atom_site_label_1
_geom_angle_atom_site_label_2
_geom_angle_atom_site_label_3
_geom_angle_site_symmetry_1
_geom_angle_site_symmetry_3
_geom_angle
_geom_angle_publ_flag
C2 Te1 C7 . . 94.87(8) y
C2 Te1 N1 . 2_566 68.31(7) y
C7 Te1 N1 . 2_566 162.41(7) y
N1 N1 C1 2_566 . 114.9(2) y
C6 C1 N1 . . 115.29(19) y
C6 C1 C2 . . 120.7(2) y
N1 C1 C2 . . 123.98(19) y
C3 C2 C1 . . 117.4(2) y
C3 C2 Te1 . . 121.12(15) y
C1 C2 Te1 . . 121.49(15) y
C4 C3 C2 . . 121.3(2) y
C4 C3 H3 . . 119.4 n
C2 C3 H3 . . 119.4 n
C3 C4 C5 . . 121.0(2) y
C3 C4 H4 . . 119.5 n
C5 C4 H4 . . 119.5 n
C6 C5 C4 . . 119.0(2) y
C6 C5 H5 . . 120.5 n
C4 C5 H5 . . 120.5 n
C5 C6 C1 . . 120.7(2) y
C5 C6 H6 . . 119.7 n
C1 C6 H6 . . 119.7 n
C12 C7 C8 . . 119.3(2) y
C12 C7 Te1 . . 119.98(16) y
C8 C7 Te1 . . 120.44(17) y
C7 C8 C9 . . 120.7(2) y
C7 C8 H8 . . 119.6 n
C9 C8 H8 . . 119.6 n
C10 C9 C8 . . 118.4(2) y
C10 C9 C13 . . 121.1(2) y
C8 C9 C13 . . 120.5(2) y
C9 C10 C11 . . 122.0(2) y
C9 C10 H10 . . 119.0 n
C11 C10 H10 . . 119.0 n
C12 C11 C10 . . 118.1(2) y
C12 C11 C14 . . 120.8(2) y
C10 C11 C14 . . 121.1(2) y
C7 C12 C11 . . 121.5(2) y
C7 C12 H12 . . 119.3 n
C11 C12 H12 . . 119.3 n
C9 C13 H13A . . 109.5 n
C9 C13 H13B . . 109.5 n
H13A C13 H13B . . 109.5 n
C9 C13 H13C . . 109.5 n
H13A C13 H13C . . 109.5 n
H13B C13 H13C . . 109.5 n
C11 C14 H14A . . 109.5 n
C11 C14 H14B . . 109.5 n
H14A C14 H14B . . 109.5 n
C11 C14 H14C . . 109.5 n
H14A C14 H14C . . 109.5 n
H14B C14 H14C . . 109.5 n

loop_
_geom_bond_atom_site_label_1
_geom_bond_atom_site_label_2
_geom_bond_site_symmetry_2
_geom_bond_distance
_geom_bond_publ_flag
Te1 C2 . 2.104(2) y
Te1 C7 . 2.144(2) y
Te1 N1 2_566 2.6916(19) y
N1 N1 2_566 1.263(4) y
N1 C1 . 1.412(3) y
C1 C6 . 1.396(3) y
C1 C2 . 1.414(3) y
C2 C3 . 1.403(3) y
C3 C4 . 1.381(3) y
C3 H3 . 0.9500 n
C4 C5 . 1.391(3) y
C4 H4 . 0.9500 n
C5 C6 . 1.386(3) y
C5 H5 . 0.9500 n
C6 H6 . 0.9500 n
C7 C12 . 1.392(3) y
C7 C8 . 1.397(3) y
C8 C9 . 1.399(3) y
C8 H8 . 0.9500 n
C9 C10 . 1.397(4) y
C9 C13 . 1.509(3) y
C10 C11 . 1.398(3) y
C10 H10 . 0.9500 n
C11 C12 . 1.393(3) y
C11 C14 . 1.511(3) y
C12 H12 . 0.9500 n
C13 H13A . 0.9800 n
C13 H13B . 0.9800 n
C13 H13C . 0.9800 n
C14 H14A . 0.9800 n
C14 H14B . 0.9800 n
C14 H14C . 0.9800 n

loop_
_geom_torsion_atom_site_label_1
_geom_torsion_atom_site_label_2
_geom_torsion_atom_site_label_3
_geom_torsion_atom_site_label_4
_geom_torsion_site_symmetry_1
_geom_torsion
_geom_torsion_publ_flag
N1 N1 C1 C6 2_566 -178.3(2) n
N1 N1 C1 C2 2_566 3.4(3) n
C6 C1 C2 C3 . -1.6(3) n
N1 C1 C2 C3 . 176.72(19) n
C6 C1 C2 Te1 . 179.30(15) n
N1 C1 C2 Te1 . -2.4(3) n
C7 Te1 C2 C3 . -3.80(18) n
N1 Te1 C2 C3 2_566 -178.47(19) n
C7 Te1 C2 C1 . 175.31(17) n
N1 Te1 C2 C1 2_566 0.64(15) n
C1 C2 C3 C4 . 0.7(3) n
Te1 C2 C3 C4 . 179.82(16) n
C2 C3 C4 C5 . 0.6(3) n
C3 C4 C5 C6 . -1.1(3) n
C4 C5 C6 C1 . 0.2(3) n
N1 C1 C6 C5 . -177.27(19) n
C2 C1 C6 C5 . 1.1(3) n
C2 Te1 C7 C12 . -84.88(19) n
N1 Te1 C7 C12 2_566 -68.3(3) n
C2 Te1 C7 C8 . 101.12(19) n
N1 Te1 C7 C8 2_566 117.7(3) n
C12 C7 C8 C9 . 0.4(4) n
Te1 C7 C8 C9 . 174.44(18) n
C7 C8 C9 C10 . -0.6(4) n
C7 C8 C9 C13 . 179.3(2) n
C8 C9 C10 C11 . 0.0(4) n
C13 C9 C10 C11 . -179.9(2) n
C9 C10 C11 C12 . 0.7(4) n
C9 C10 C11 C14 . -177.7(2) n
C8 C7 C12 C11 . 0.3(3) n
Te1 C7 C12 C11 . -173.74(17) n
C10 C11 C12 C7 . -0.9(3) n
C14 C11 C12 C7 . 177.5(2) n
